data_2312747
loop_
_publ_author_name
'Bockmair, Valentin'
'Regnat, Martin'
'Tran, Huu Khanh Trinh'
'Kornath, Andreas J.'

_publ_section_title
;
 Structural investigations of the benzoyl fluoride and the benzoacyl
 cation of low-melting compounds and reactive intermediates.
;
_journal_coeditor_code OV3178
_journal_issue 2
_journal_name_full 'Acta crystallographica. Section C, Structural chemistry'
_journal_paper_doi 10.1107/S2053229625000476
_journal_volume 81
_journal_year 2025
_chemical_formula_iupac 'C7 H5 F O'
_chemical_formula_moiety 'C7 H5 F O'
_chemical_formula_sum 'C7 H5 F O'
_chemical_formula_weight 124.11
_chemical_name_systematic
;
Benzoyl fluoride
;
_space_group_crystal_system monoclinic
_space_group_IT_number 14
_space_group_name_Hall '-P 2yn'
_space_group_name_H-M_alt 'P 1 21/n 1'
_atom_sites_solution_hydrogens difmap
_atom_sites_solution_primary direct
_atom_sites_solution_secondary difmap
_audit_creation_method SHELXL-2019/3
_cell_angle_alpha 90
_cell_angle_beta 104.77(2)
_cell_angle_gamma 90
_cell_formula_units_Z 8
_cell_length_a 12.592(3)
_cell_length_b 7.2274(17)
_cell_length_c 13.473(3)
_cell_measurement_reflns_used 1538
_cell_measurement_temperature 114(2)
_cell_measurement_theta_max 27.9930
_cell_measurement_theta_min 3.1360
_cell_volume 1185.6(5)
_computing_cell_refinement
;
CrysAlis PRO (Rigaku OD, 2020)
;
_computing_data_collection
;
CrysAlis PRO (Rigaku OD, 2020)
;
_computing_data_reduction
;
CrysAlis PRO (Rigaku OD, 2020)
;
_computing_molecular_graphics
;
ORTEP-3 for Windows (Farrugia, 2012)
;
_computing_publication_material
;
PLATON (Spek, 2020)
;
_computing_structure_refinement
;
SHELXL2018 (Sheldrick, 2015b)
;
_computing_structure_solution
;
SHELXT (Sheldrick, 2015a)
;
_diffrn_ambient_temperature 114(2)
_diffrn_detector 'CCD plate'
_diffrn_detector_area_resol_mean 15.9809
_diffrn_measured_fraction_theta_full 1.000
_diffrn_measured_fraction_theta_max 1.000
_diffrn_measurement_device 'CCD camera on \k-goniostat'
_diffrn_measurement_device_type 'Rigaku Xcalibur Sapphire3'
_diffrn_measurement_method '\w scans'
_diffrn_radiation_monochromator graphite
_diffrn_radiation_source 'Enhance (Mo) X-ray Source'
_diffrn_radiation_type 'Mo K\a'
_diffrn_radiation_wavelength 0.71073
_diffrn_reflns_av_R_equivalents 0.0642
_diffrn_reflns_av_unetI/netI 0.0625
_diffrn_reflns_limit_h_max 15
_diffrn_reflns_limit_h_min -12
_diffrn_reflns_limit_k_max 8
_diffrn_reflns_limit_k_min -9
_diffrn_reflns_limit_l_max 16
_diffrn_reflns_limit_l_min -16
_diffrn_reflns_number 7905
_diffrn_reflns_theta_full 25.242
_diffrn_reflns_theta_max 26.372
_diffrn_reflns_theta_min 2.564
_diffrn_source_current 40
_diffrn_source_voltage 50
_exptl_absorpt_coefficient_mu 0.113
_exptl_absorpt_correction_T_max 1.00000
_exptl_absorpt_correction_T_min 0.15122
_exptl_absorpt_correction_type multi-scan
_exptl_absorpt_process_details
;
(CrysAlis PRO; Rigaku OD, 2020)
;
_exptl_crystal_colour colorless
_exptl_crystal_density_diffrn 1.391
_exptl_crystal_density_method 'not measured'
_exptl_crystal_description plate
_exptl_crystal_F_000 512
_exptl_crystal_size_max 0.502
_exptl_crystal_size_mid 0.486
_exptl_crystal_size_min 0.108
_refine_diff_density_max 0.384
_refine_diff_density_min -0.421
_refine_ls_extinction_method none
_refine_ls_goodness_of_fit_ref 1.038
_refine_ls_hydrogen_treatment refall
_refine_ls_matrix_type full
_refine_ls_number_parameters 203
_refine_ls_number_reflns 2413
_refine_ls_number_restraints 0
_refine_ls_restrained_S_all 1.038
_refine_ls_R_factor_all 0.1146
_refine_ls_R_factor_gt 0.0795
_refine_ls_shift/su_max 0.000
_refine_ls_shift/su_mean 0.000
_refine_ls_structure_factor_coef Fsqd
_refine_ls_weighting_details 'w=1/[\s^2^(Fo^2^)+(0.1430P)^2^] where P=(Fo^2^+2Fc^2^)/3'
_refine_ls_weighting_scheme calc
_refine_ls_wR_factor_gt 0.2059
_refine_ls_wR_factor_ref 0.2490
_reflns_number_gt 1506
_reflns_number_total 2413
_reflns_threshold_expression 'I > 2\s(I)'
_cod_data_source_file ov3178.cif
_cod_data_source_block xl013
_cod_original_sg_symbol_H-M 'P 21/n'
_cod_database_code 2312747
_shelx_space_group_comment
;
The symmetry employed for this shelxl refinement is uniquely defined
by the following loop, which should always be used as a source of
symmetry information in preference to the above space-group names.
They are only intended as comments.
;
_shelx_estimated_absorpt_t_min 0.945
_shelx_estimated_absorpt_t_max 0.988

loop_
_space_group_symop_operation_xyz
'x, y, z'
'-x+1/2, y+1/2, -z+1/2'
'-x, -y, -z'
'x-1/2, -y-1/2, z-1/2'

loop_
_atom_site_type_symbol
_atom_site_label
_atom_site_fract_x
_atom_site_fract_y
_atom_site_fract_z
_atom_site_U_iso_or_equiv
_atom_site_adp_type
_atom_site_calc_flag
_atom_site_occupancy
_atom_site_disorder_assembly
_atom_site_disorder_group
F F1 0.59238(17) 0.5149(4) 0.32406(15) 0.0589(7) Uani d 0.5 A 1
O O1 0.45998(18) 0.3237(4) 0.32708(18) 0.0715(8) Uani d 0.5 A 1
O O1A 0.59238(17) 0.5149(4) 0.32406(15) 0.0589(7) Uani d 0.5 A 2
F F1A 0.45998(18) 0.3237(4) 0.32708(18) 0.0715(8) Uani d 0.5 A 2
C C1 0.6054(2) 0.3488(4) 0.4782(2) 0.0374(7) Uani d 1 . .
C C2 0.5550(2) 0.2381(5) 0.5361(3) 0.0436(8) Uani d 1 . .
C C3 0.6090(3) 0.1912(5) 0.6362(2) 0.0470(8) Uani d 1 . .
C C4 0.7134(2) 0.2601(5) 0.6782(2) 0.0436(8) Uani d 1 . .
C C5 0.7641(2) 0.3718(5) 0.6216(2) 0.0435(8) Uani d 1 . .
C C6 0.7103(2) 0.4186(4) 0.5209(2) 0.0393(7) Uani d 1 . .
C C7 0.5473(3) 0.3944(5) 0.3717(3) 0.0509(9) Uani d 1 . .
F F2 0.77738(15) 0.3170(4) 0.27303(14) 0.0589(7) Uani d 0.5 B 1
O O2 0.87605(16) 0.4706(4) 0.18904(16) 0.0628(7) Uani d 0.5 B 1
O O2A 0.77738(15) 0.3170(4) 0.27303(14) 0.0589(7) Uani d 0.5 B 2
F F2A 0.87605(16) 0.4706(4) 0.18904(16) 0.0628(7) Uani d 0.5 B 2
C C8 0.7013(2) 0.3574(4) 0.09457(19) 0.0352(7) Uani d 1 . .
C C9 0.6067(2) 0.2643(5) 0.0990(2) 0.0418(7) Uani d 1 . .
C C10 0.5244(2) 0.2387(4) 0.0095(3) 0.0446(8) Uani d 1 . .
C C11 0.5367(2) 0.3058(4) -0.0831(2) 0.0437(8) Uani d 1 . .
C C12 0.6309(2) 0.3986(5) -0.0875(2) 0.0431(8) Uani d 1 . .
C C13 0.7129(2) 0.4271(4) 0.0017(2) 0.0392(7) Uani d 1 . .
C C14 0.7909(2) 0.3877(5) 0.1874(2) 0.0500(9) Uani d 1 . .
H H1 0.485(2) 0.179(4) 0.503(2) 0.041(8) Uiso d 1 . .
H H2 0.572(2) 0.108(5) 0.675(3) 0.052(9) Uiso d 1 . .
H H3 0.753(2) 0.227(5) 0.751(3) 0.046(8) Uiso d 1 . .
H H4 0.840(3) 0.423(5) 0.649(3) 0.053(9) Uiso d 1 . .
H H5 0.743(2) 0.498(4) 0.477(2) 0.039(8) Uiso d 1 . .
H H6 0.593(3) 0.205(6) 0.163(3) 0.077(12) Uiso d 1 . .
H H7 0.460(3) 0.170(5) 0.013(2) 0.051(9) Uiso d 1 . .
H H9 0.636(2) 0.473(5) -0.153(2) 0.042(8) Uiso d 1 . .
H H10 0.786(2) 0.500(5) 0.000(2) 0.045(8) Uiso d 1 . .
H H8 0.480(3) 0.287(6) -0.145(3) 0.084(13) Uiso d 1 . .

loop_
_atom_site_aniso_label
_atom_site_aniso_U_11
_atom_site_aniso_U_22
_atom_site_aniso_U_33
_atom_site_aniso_U_12
_atom_site_aniso_U_13
_atom_site_aniso_U_23
F1 0.0637(13) 0.0711(17) 0.0428(11) 0.0145(11) 0.0154(9) 0.0138(10)
O1 0.0633(14) 0.076(2) 0.0611(15) 0.0057(12) -0.0093(11) -0.0072(12)
O1A 0.0637(13) 0.0711(17) 0.0428(11) 0.0145(11) 0.0154(9) 0.0138(10)
F1A 0.0633(14) 0.076(2) 0.0611(15) 0.0057(12) -0.0093(11) -0.0072(12)
C1 0.0397(15) 0.0327(17) 0.0391(16) 0.0066(11) 0.0089(11) -0.0038(12)
C2 0.0349(15) 0.043(2) 0.0524(18) 0.0034(12) 0.0102(13) -0.0049(14)
C3 0.0498(17) 0.048(2) 0.0474(18) 0.0084(14) 0.0195(14) 0.0106(15)
C4 0.0424(16) 0.053(2) 0.0354(16) 0.0091(13) 0.0105(12) 0.0014(14)
C5 0.0419(16) 0.044(2) 0.0438(17) 0.0036(13) 0.0097(12) -0.0086(14)
C6 0.0455(16) 0.0326(18) 0.0427(16) 0.0012(12) 0.0165(12) 0.0011(13)
C7 0.0528(18) 0.049(2) 0.0460(17) 0.0153(15) 0.0045(14) -0.0066(16)
F2 0.0492(12) 0.090(2) 0.0351(11) 0.0119(10) 0.0069(8) 0.0054(10)
O2 0.0478(12) 0.0733(18) 0.0615(14) 0.0005(10) 0.0031(9) -0.0111(11)
O2A 0.0492(12) 0.090(2) 0.0351(11) 0.0119(10) 0.0069(8) 0.0054(10)
F2A 0.0478(12) 0.0733(18) 0.0615(14) 0.0005(10) 0.0031(9) -0.0111(11)
C8 0.0363(14) 0.0333(17) 0.0350(15) 0.0078(11) 0.0073(11) -0.0019(12)
C9 0.0454(16) 0.0397(19) 0.0435(17) 0.0056(12) 0.0173(13) 0.0055(13)
C10 0.0375(16) 0.041(2) 0.0544(19) -0.0054(13) 0.0110(13) -0.0040(14)
C11 0.0409(16) 0.0418(19) 0.0428(17) 0.0007(13) 0.0007(12) -0.0065(14)
C12 0.0479(17) 0.042(2) 0.0403(16) -0.0012(13) 0.0122(12) 0.0012(13)
C13 0.0401(15) 0.0327(18) 0.0451(16) -0.0042(12) 0.0115(11) -0.0028(13)
C14 0.0459(18) 0.054(2) 0.0437(18) 0.0160(15) 0.0000(13) -0.0073(15)

loop_
_atom_type_symbol
_atom_type_description
_atom_type_scat_dispersion_real
_atom_type_scat_dispersion_imag
_atom_type_scat_source
C C 0.0033 0.0016 'International Tables Vol C Tables 4.2.6.8 and 6.1.1.4'
H H 0.0000 0.0000 'International Tables Vol C Tables 4.2.6.8 and 6.1.1.4'
O O 0.0106 0.0060 'International Tables Vol C Tables 4.2.6.8 and 6.1.1.4'
F F 0.0171 0.0103 'International Tables Vol C Tables 4.2.6.8 and 6.1.1.4'

loop_
_geom_angle_atom_site_label_1
_geom_angle_atom_site_label_2
_geom_angle_atom_site_label_3
_geom_angle_site_symmetry_1
_geom_angle_site_symmetry_3
_geom_angle
_geom_angle_publ_flag
C2 C1 C6 . . 120.0(3) ?
C2 C1 C7 . . 119.7(3) ?
C6 C1 C7 . . 120.3(3) ?
C1 C2 C3 . . 120.5(3) ?
C4 C3 C2 . . 119.2(3) ?
C5 C4 C3 . . 120.8(3) ?
C4 C5 C6 . . 120.2(3) ?
C1 C6 C5 . . 119.3(3) ?
O1 C7 F1 . . 119.4(3) ?
F1A C7 O1A . . 119.4(3) ?
F1A C7 C1 . . 123.1(3) ?
O1 C7 C1 . . 123.1(3) ?
F1 C7 C1 . . 117.5(3) ?
O1A C7 C1 . . 117.5(3) ?
C9 C8 C13 . . 120.3(3) ?
C9 C8 C14 . . 121.2(3) ?
C13 C8 C14 . . 118.4(3) ?
C8 C9 C10 . . 119.2(3) ?
C11 C10 C9 . . 120.4(3) ?
C12 C11 C10 . . 120.3(3) ?
C11 C12 C13 . . 119.6(3) ?
C12 C13 C8 . . 120.0(3) ?
O2 C14 F2 . . 119.0(3) ?
F2A C14 O2A . . 119.0(3) ?
F2A C14 C8 . . 124.6(3) ?
O2 C14 C8 . . 124.6(3) ?
F2 C14 C8 . . 116.5(3) ?
O2A C14 C8 . . 116.5(3) ?

loop_
_geom_bond_atom_site_label_1
_geom_bond_atom_site_label_2
_geom_bond_site_symmetry_2
_geom_bond_distance
_geom_bond_publ_flag
F1 C7 . 1.295(4) ?
O1 C7 . 1.223(4) ?
O1A C7 . 1.295(4) ?
F1A C7 . 1.223(4) ?
C1 C2 . 1.380(4) ?
C1 C6 . 1.394(4) ?
C1 C7 . 1.472(4) ?
C2 C3 . 1.389(5) ?
C3 C4 . 1.385(5) ?
C4 C5 . 1.375(5) ?
C5 C6 . 1.394(4) ?
F2 C14 . 1.312(4) ?
O2 C14 . 1.223(4) ?
O2A C14 . 1.312(4) ?
F2A C14 . 1.223(4) ?
C8 C9 . 1.382(4) ?
C8 C13 . 1.391(4) ?
C8 C14 . 1.472(4) ?
C9 C10 . 1.388(4) ?
C10 C11 . 1.384(5) ?
C11 C12 . 1.377(4) ?
C12 C13 . 1.385(4) ?

loop_
_geom_torsion_atom_site_label_1
_geom_torsion_atom_site_label_2
_geom_torsion_atom_site_label_3
_geom_torsion_atom_site_label_4
_geom_torsion_site_symmetry_1
_geom_torsion_site_symmetry_2
_geom_torsion_site_symmetry_3
_geom_torsion_site_symmetry_4
_geom_torsion
_geom_torsion_publ_flag
C6 C1 C2 C3 . . . . -1.7(5) ?
C7 C1 C2 C3 . . . . 179.0(3) ?
C1 C2 C3 C4 . . . . 1.4(5) ?
C2 C3 C4 C5 . . . . -0.8(5) ?
C3 C4 C5 C6 . . . . 0.6(5) ?
C2 C1 C6 C5 . . . . 1.4(4) ?
C7 C1 C6 C5 . . . . -179.3(3) ?
C4 C5 C6 C1 . . . . -0.8(5) ?
C2 C1 C7 F1A . . . . -7.8(5) ?
C6 C1 C7 F1A . . . . 172.9(3) ?
C2 C1 C7 O1 . . . . -7.8(5) ?
C6 C1 C7 O1 . . . . 172.9(3) ?
C2 C1 C7 F1 . . . . 172.4(3) ?
C6 C1 C7 F1 . . . . -6.9(4) ?
C2 C1 C7 O1A . . . . 172.4(3) ?
C6 C1 C7 O1A . . . . -6.9(4) ?
C13 C8 C9 C10 . . . . 1.0(5) ?
C14 C8 C9 C10 . . . . -179.9(3) ?
C8 C9 C10 C11 . . . . -0.1(5) ?
C9 C10 C11 C12 . . . . 0.1(5) ?
C10 C11 C12 C13 . . . . -1.0(5) ?
C11 C12 C13 C8 . . . . 1.9(5) ?
C9 C8 C13 C12 . . . . -1.9(4) ?
C14 C8 C13 C12 . . . . 179.0(3) ?
C9 C8 C14 F2A . . . . -179.1(3) ?
C13 C8 C14 F2A . . . . -0.1(5) ?
C9 C8 C14 O2 . . . . -179.1(3) ?
C13 C8 C14 O2 . . . . -0.1(5) ?
C9 C8 C14 F2 . . . . 2.0(4) ?
C13 C8 C14 F2 . . . . -178.9(3) ?
C9 C8 C14 O2A . . . . 2.0(4) ?
C13 C8 C14 O2A . . . . -178.9(3) ?
